data_7239096
loop_
_publ_author_name
'Xiong, Xiaoli'
'Liu, Qiancai'
'Zhang, Jun'
'Zhu, Min'
'Wang, Yanmei'
'Deng, Shiming'

_publ_section_title
;
 A facile synthesis of dithieno[3,2-b:6,7-b]fluorenes via a tandem
 annulation--reduction
;
_journal_issue 39
_journal_name_full 'RSC Advances'
_journal_page_first 17707
_journal_paper_doi 10.1039/c3ra41927d
_journal_volume 3
_journal_year 2013
_chemical_formula_sum 'C27 H30 S2'
_chemical_formula_weight 418.63
_space_group_IT_number 2
_space_group_name_Hall '-P 1'
_space_group_name_H-M_alt 'P -1'
_symmetry_cell_setting triclinic
_symmetry_space_group_name_H-M 'P -1'
_atom_sites_solution_hydrogens geom
_atom_sites_solution_primary direct
_atom_sites_solution_secondary difmap
_audit_creation_method SHELXL-97
_cell_angle_alpha 67.639(3)
_cell_angle_beta 84.037(4)
_cell_angle_gamma 81.169(4)
_cell_formula_units_Z 2
_cell_length_a 7.6535(9)
_cell_length_b 11.5648(14)
_cell_length_c 13.8466(17)
_cell_measurement_temperature 296(2)
_cell_volume 1118.6(2)
_computing_structure_refinement 'SHELXL-97 (Sheldrick, 2008)'
_computing_structure_solution 'SHELXS-97 (Sheldrick, 2008)'
_diffrn_ambient_temperature 296(2)
_diffrn_measured_fraction_theta_full 0.993
_diffrn_measured_fraction_theta_max 0.993
_diffrn_radiation_monochromator graphite
_diffrn_radiation_source 'fine-focus sealed tube'
_diffrn_radiation_type MoK\a
_diffrn_radiation_wavelength 0.71073
_diffrn_reflns_av_R_equivalents 0.0253
_diffrn_reflns_av_sigmaI/netI 0.0266
_diffrn_reflns_limit_h_max 9
_diffrn_reflns_limit_h_min -9
_diffrn_reflns_limit_k_max 13
_diffrn_reflns_limit_k_min -12
_diffrn_reflns_limit_l_max 15
_diffrn_reflns_limit_l_min -16
_diffrn_reflns_number 13113
_diffrn_reflns_theta_full 25.01
_diffrn_reflns_theta_max 25.01
_diffrn_reflns_theta_min 1.59
_exptl_absorpt_coefficient_mu 0.249
_exptl_absorpt_correction_T_max 0.9472
_exptl_absorpt_correction_T_min 0.9157
_exptl_absorpt_correction_type multi-scan
_exptl_crystal_colour colorless
_exptl_crystal_density_diffrn 1.243
_exptl_crystal_density_method 'not measured'
_exptl_crystal_description block
_exptl_crystal_F_000 448
_exptl_crystal_size_max 0.36
_exptl_crystal_size_mid 0.28
_exptl_crystal_size_min 0.22
_refine_diff_density_max 0.237
_refine_diff_density_min -0.137
_refine_diff_density_rms 0.037
_refine_ls_extinction_method none
_refine_ls_goodness_of_fit_ref 1.027
_refine_ls_hydrogen_treatment constr
_refine_ls_matrix_type full
_refine_ls_number_parameters 262
_refine_ls_number_reflns 3920
_refine_ls_number_restraints 0
_refine_ls_restrained_S_all 1.027
_refine_ls_R_factor_all 0.0492
_refine_ls_R_factor_gt 0.0357
_refine_ls_shift/su_max 0.001
_refine_ls_shift/su_mean 0.000
_refine_ls_structure_factor_coef Fsqd
_refine_ls_weighting_details 'calc w=1/[\s^2^(Fo^2^)+(0.0498P)^2^+0.2675P] where P=(Fo^2^+2Fc^2^)/3'
_refine_ls_weighting_scheme calc
_refine_ls_wR_factor_gt 0.0908
_refine_ls_wR_factor_ref 0.1006
_reflns_number_gt 3127
_reflns_number_total 3920
_reflns_threshold_expression >2sigma(I)
_cod_data_source_file c3ra41927d.txt
_cod_data_source_block z
_cod_original_sg_symbol_H-M p-1
_cod_database_code 7239096

loop_
_symmetry_equiv_pos_as_xyz
'x, y, z'
'-x, -y, -z'

loop_
_atom_site_label
_atom_site_type_symbol
_atom_site_fract_x
_atom_site_fract_y
_atom_site_fract_z
_atom_site_U_iso_or_equiv
_atom_site_adp_type
_atom_site_occupancy
_atom_site_symmetry_multiplicity
_atom_site_calc_flag
_atom_site_refinement_flags
S1 S 0.24250(6) 0.69288(4) 0.43423(4) 0.04219(15) Uani 1 1 d .
S2 S 0.46880(6) -0.11174(4) 0.77845(4) 0.04290(15) Uani 1 1 d .
C1 C -0.0411(4) 1.3460(2) 0.0039(2) 0.0755(7) Uani 1 1 d .
H1A H -0.0841 1.3902 -0.0650 0.113 Uiso 1 1 calc R
H1B H 0.0773 1.3633 0.0048 0.113 Uiso 1 1 calc R
H1C H -0.1164 1.3734 0.0530 0.113 Uiso 1 1 calc R
C2 C -0.0414(3) 1.20641(19) 0.03348(16) 0.0582(6) Uani 1 1 d .
H2A H 0.0321 1.1798 -0.0176 0.070 Uiso 1 1 calc R
H2B H -0.1611 1.1897 0.0314 0.070 Uiso 1 1 calc R
C3 C 0.0261(3) 1.12996(17) 0.14111(15) 0.0460(5) Uani 1 1 d .
H3A H -0.0520 1.1540 0.1920 0.055 Uiso 1 1 calc R
H3B H 0.1422 1.1519 0.1440 0.055 Uiso 1 1 calc R
C4 C 0.0399(3) 0.98829(17) 0.17286(14) 0.0450(5) Uani 1 1 d .
H4A H 0.1179 0.9629 0.1226 0.054 Uiso 1 1 calc R
H4B H -0.0760 0.9647 0.1720 0.054 Uiso 1 1 calc R
C5 C 0.1108(2) 0.91958(16) 0.28132(14) 0.0421(4) Uani 1 1 d .
H5A H 0.2245 0.9467 0.2817 0.050 Uiso 1 1 calc R
H5B H 0.0308 0.9451 0.3307 0.050 Uiso 1 1 calc R
C6 C 0.1339(2) 0.77888(16) 0.31881(14) 0.0380(4) Uani 1 1 d .
C7 C 0.0811(2) 0.70213(17) 0.27784(14) 0.0407(4) Uani 1 1 d .
H7A H 0.0213 0.7322 0.2162 0.049 Uiso 1 1 calc R
C8 C 0.1246(2) 0.57045(16) 0.33679(13) 0.0370(4) Uani 1 1 d .
C9 C 0.2143(2) 0.55010(16) 0.42730(14) 0.0362(4) Uani 1 1 d .
C10 C 0.2698(2) 0.43025(16) 0.49744(13) 0.0372(4) Uani 1 1 d .
H10A H 0.3278 0.4187 0.5568 0.045 Uiso 1 1 calc R
C11 C 0.2359(2) 0.32847(16) 0.47599(13) 0.0343(4) Uani 1 1 d .
C12 C 0.1480(2) 0.34716(16) 0.38514(13) 0.0361(4) Uani 1 1 d .
C13 C 0.0915(2) 0.46600(17) 0.31695(14) 0.0399(4) Uani 1 1 d .
H13A H 0.0320 0.4770 0.2582 0.048 Uiso 1 1 calc R
C14 C 0.1301(2) 0.22227(16) 0.37949(14) 0.0403(4) Uani 1 1 d .
H14A H 0.1910 0.2142 0.3169 0.048 Uiso 1 1 calc R
H14B H 0.0067 0.2115 0.3803 0.048 Uiso 1 1 calc R
C15 C 0.2163(2) 0.12834(16) 0.47664(13) 0.0360(4) Uani 1 1 d .
C16 C 0.2761(2) 0.19245(16) 0.53358(13) 0.0344(4) Uani 1 1 d .
C17 C 0.3565(2) 0.12610(16) 0.62756(14) 0.0365(4) Uani 1 1 d .
H17A H 0.3950 0.1676 0.6657 0.044 Uiso 1 1 calc R
C18 C 0.3775(2) -0.00497(16) 0.66285(13) 0.0358(4) Uani 1 1 d .
C19 C 0.3228(2) -0.06979(16) 0.60505(14) 0.0372(4) Uani 1 1 d .
C20 C 0.2409(2) -0.00044(17) 0.51111(14) 0.0389(4) Uani 1 1 d .
H20A H 0.2033 -0.0414 0.4723 0.047 Uiso 1 1 calc R
C21 C 0.3603(2) -0.20297(16) 0.65614(14) 0.0401(4) Uani 1 1 d .
H21A H 0.3343 -0.2593 0.6280 0.048 Uiso 1 1 calc R
C22 C 0.4365(2) -0.24073(17) 0.74848(15) 0.0395(4) Uani 1 1 d .
C23 C 0.4907(3) -0.37257(17) 0.82269(15) 0.0453(5) Uani 1 1 d .
H23A H 0.4391 -0.3820 0.8919 0.054 Uiso 1 1 calc R
H23B H 0.6185 -0.3859 0.8267 0.054 Uiso 1 1 calc R
C24 C 0.4339(3) -0.47271(17) 0.79045(16) 0.0469(5) Uani 1 1 d .
H24A H 0.3069 -0.4562 0.7828 0.056 Uiso 1 1 calc R
H24B H 0.4901 -0.4653 0.7226 0.056 Uiso 1 1 calc R
C25 C 0.4785(3) -0.60608(17) 0.86612(16) 0.0488(5) Uani 1 1 d .
H25A H 0.4213 -0.6142 0.9339 0.059 Uiso 1 1 calc R
H25B H 0.6053 -0.6230 0.8741 0.059 Uiso 1 1 calc R
C26 C 0.4217(3) -0.70314(19) 0.83165(18) 0.0588(6) Uani 1 1 d .
H26A H 0.4818 -0.6964 0.7648 0.071 Uiso 1 1 calc R
H26B H 0.2956 -0.6841 0.8212 0.071 Uiso 1 1 calc R
C27 C 0.4595(4) -0.8373(2) 0.9078(2) 0.0760(7) Uani 1 1 d .
H27A H 0.4211 -0.8935 0.8804 0.114 Uiso 1 1 calc R
H27B H 0.3972 -0.8459 0.9735 0.114 Uiso 1 1 calc R
H27C H 0.5844 -0.8577 0.9178 0.114 Uiso 1 1 calc R

loop_
_atom_site_aniso_label
_atom_site_aniso_U_11
_atom_site_aniso_U_22
_atom_site_aniso_U_33
_atom_site_aniso_U_23
_atom_site_aniso_U_13
_atom_site_aniso_U_12
S1 0.0529(3) 0.0345(3) 0.0415(3) -0.0149(2) -0.0114(2) -0.0041(2)
S2 0.0489(3) 0.0370(3) 0.0456(3) -0.0162(2) -0.0138(2) -0.0036(2)
C1 0.0885(18) 0.0475(13) 0.0721(17) -0.0010(12) -0.0109(14) -0.0057(12)
C2 0.0680(14) 0.0514(13) 0.0474(12) -0.0082(10) -0.0124(10) -0.0050(10)
C3 0.0505(11) 0.0413(11) 0.0455(11) -0.0143(9) -0.0077(9) -0.0049(9)
C4 0.0528(11) 0.0406(10) 0.0426(11) -0.0165(9) -0.0045(9) -0.0042(9)
C5 0.0454(10) 0.0376(10) 0.0429(11) -0.0138(9) -0.0053(8) -0.0047(8)
C6 0.0381(9) 0.0369(10) 0.0377(10) -0.0126(8) -0.0008(8) -0.0046(8)
C7 0.0430(10) 0.0403(10) 0.0373(10) -0.0114(8) -0.0075(8) -0.0042(8)
C8 0.0380(9) 0.0384(10) 0.0347(10) -0.0134(8) -0.0028(8) -0.0052(8)
C9 0.0362(9) 0.0376(10) 0.0372(10) -0.0161(8) -0.0019(8) -0.0054(7)
C10 0.0405(10) 0.0374(10) 0.0359(10) -0.0148(8) -0.0071(8) -0.0047(8)
C11 0.0332(9) 0.0358(9) 0.0343(10) -0.0133(8) 0.0000(7) -0.0059(7)
C12 0.0381(9) 0.0384(10) 0.0350(10) -0.0161(8) -0.0016(7) -0.0080(7)
C13 0.0447(10) 0.0419(10) 0.0342(10) -0.0132(8) -0.0085(8) -0.0073(8)
C14 0.0466(10) 0.0410(10) 0.0372(10) -0.0164(8) -0.0047(8) -0.0098(8)
C15 0.0370(9) 0.0394(10) 0.0351(10) -0.0165(8) -0.0006(7) -0.0085(7)
C16 0.0330(9) 0.0359(9) 0.0367(10) -0.0160(8) 0.0001(7) -0.0061(7)
C17 0.0385(9) 0.0362(9) 0.0402(10) -0.0185(8) -0.0055(8) -0.0067(7)
C18 0.0339(9) 0.0371(10) 0.0388(10) -0.0164(8) -0.0021(7) -0.0044(7)
C19 0.0364(9) 0.0388(10) 0.0407(10) -0.0193(8) -0.0009(8) -0.0061(8)
C20 0.0447(10) 0.0399(10) 0.0392(10) -0.0204(8) -0.0045(8) -0.0089(8)
C21 0.0447(10) 0.0357(10) 0.0452(11) -0.0201(9) -0.0043(8) -0.0056(8)
C22 0.0368(9) 0.0367(10) 0.0470(11) -0.0173(8) -0.0022(8) -0.0053(8)
C23 0.0490(11) 0.0394(10) 0.0468(11) -0.0145(9) -0.0073(9) -0.0041(8)
C24 0.0513(11) 0.0402(11) 0.0490(12) -0.0152(9) -0.0080(9) -0.0054(9)
C25 0.0545(12) 0.0405(11) 0.0508(12) -0.0149(9) -0.0077(9) -0.0059(9)
C26 0.0722(15) 0.0457(12) 0.0606(14) -0.0197(11) -0.0083(11) -0.0101(10)
C27 0.0954(19) 0.0427(13) 0.0847(18) -0.0162(12) -0.0098(15) -0.0096(12)

loop_
_atom_type_symbol
_atom_type_description
_atom_type_scat_dispersion_real
_atom_type_scat_dispersion_imag
_atom_type_scat_source
C C 0.0033 0.0016 'International Tables Vol C Tables 4.2.6.8 and 6.1.1.4'
H H 0.0000 0.0000 'International Tables Vol C Tables 4.2.6.8 and 6.1.1.4'
S S 0.1246 0.1234 'International Tables Vol C Tables 4.2.6.8 and 6.1.1.4'

loop_
_geom_angle_atom_site_label_1
_geom_angle_atom_site_label_2
_geom_angle_atom_site_label_3
_geom_angle
C9 S1 C6 92.27(8)
C18 S2 C22 92.01(8)
C2 C1 H1A 109.5
C2 C1 H1B 109.5
H1A C1 H1B 109.5
C2 C1 H1C 109.5
H1A C1 H1C 109.5
H1B C1 H1C 109.5
C1 C2 C3 112.64(18)
C1 C2 H2A 109.1
C3 C2 H2A 109.1
C1 C2 H2B 109.1
C3 C2 H2B 109.1
H2A C2 H2B 107.8
C2 C3 C4 115.24(16)
C2 C3 H3A 108.5
C4 C3 H3A 108.5
C2 C3 H3B 108.5
C4 C3 H3B 108.5
H3A C3 H3B 107.5
C3 C4 C5 111.45(15)
C3 C4 H4A 109.3
C5 C4 H4A 109.3
C3 C4 H4B 109.3
C5 C4 H4B 109.3
H4A C4 H4B 108.0
C6 C5 C4 115.58(15)
C6 C5 H5A 108.4
C4 C5 H5A 108.4
C6 C5 H5B 108.4
C4 C5 H5B 108.4
H5A C5 H5B 107.4
C7 C6 C5 130.18(16)
C7 C6 S1 111.25(13)
C5 C6 S1 118.57(13)
C6 C7 C8 114.60(16)
C6 C7 H7A 122.7
C8 C7 H7A 122.7
C13 C8 C9 118.86(16)
C13 C8 C7 129.74(16)
C9 C8 C7 111.40(16)
C10 C9 C8 122.33(16)
C10 C9 S1 127.19(13)
C8 C9 S1 110.48(13)
C11 C10 C9 117.72(16)
C11 C10 H10A 121.1
C9 C10 H10A 121.1
C10 C11 C12 120.68(16)
C10 C11 C16 130.95(15)
C12 C11 C16 108.38(15)
C13 C12 C11 121.20(16)
C13 C12 C14 128.72(16)
C11 C12 C14 110.09(15)
C12 C13 C8 119.20(16)
C12 C13 H13A 120.4
C8 C13 H13A 120.4
C12 C14 C15 103.21(13)
C12 C14 H14A 111.1
C15 C14 H14A 111.1
C12 C14 H14B 111.1
C15 C14 H14B 111.1
H14A C14 H14B 109.1
C20 C15 C16 121.04(16)
C20 C15 C14 129.05(15)
C16 C15 C14 109.91(15)
C17 C16 C15 120.75(16)
C17 C16 C11 130.84(15)
C15 C16 C11 108.40(14)
C16 C17 C18 117.63(15)
C16 C17 H17A 121.2
C18 C17 H17A 121.2
C17 C18 C19 122.02(16)
C17 C18 S2 127.64(13)
C19 C18 S2 110.35(13)
C20 C19 C18 119.04(16)
C20 C19 C21 129.21(16)
C18 C19 C21 111.74(15)
C15 C20 C19 119.47(16)
C15 C20 H20A 120.3
C19 C20 H20A 120.3
C22 C21 C19 114.64(16)
C22 C21 H21A 122.7
C19 C21 H21A 122.7
C21 C22 C23 128.58(17)
C21 C22 S2 111.24(14)
C23 C22 S2 120.18(13)
C22 C23 C24 113.04(16)
C22 C23 H23A 109.0
C24 C23 H23A 109.0
C22 C23 H23B 109.0
C24 C23 H23B 109.0
H23A C23 H23B 107.8
C25 C24 C23 114.42(16)
C25 C24 H24A 108.7
C23 C24 H24A 108.7
C25 C24 H24B 108.7
C23 C24 H24B 108.7
H24A C24 H24B 107.6
C24 C25 C26 113.17(17)
C24 C25 H25A 108.9
C26 C25 H25A 108.9
C24 C25 H25B 108.9
C26 C25 H25B 108.9
H25A C25 H25B 107.8
C25 C26 C27 114.22(19)
C25 C26 H26A 108.7
C27 C26 H26A 108.7
C25 C26 H26B 108.7
C27 C26 H26B 108.7
H26A C26 H26B 107.6
C26 C27 H27A 109.5
C26 C27 H27B 109.5
H27A C27 H27B 109.5
C26 C27 H27C 109.5
H27A C27 H27C 109.5
H27B C27 H27C 109.5

loop_
_geom_bond_atom_site_label_1
_geom_bond_atom_site_label_2
_geom_bond_distance
S1 C9 1.7368(17)
S1 C6 1.7457(18)
S2 C18 1.7431(17)
S2 C22 1.7504(18)
C1 C2 1.507(3)
C1 H1A 0.9600
C1 H1B 0.9600
C1 H1C 0.9600
C2 C3 1.512(3)
C2 H2A 0.9700
C2 H2B 0.9700
C3 C4 1.516(3)
C3 H3A 0.9700
C3 H3B 0.9700
C4 C5 1.520(2)
C4 H4A 0.9700
C4 H4B 0.9700
C5 C6 1.495(2)
C5 H5A 0.9700
C5 H5B 0.9700
C6 C7 1.347(2)
C7 C8 1.432(2)
C7 H7A 0.9300
C8 C13 1.400(2)
C8 C9 1.415(2)
C9 C10 1.388(2)
C10 C11 1.385(2)
C10 H10A 0.9300
C11 C12 1.416(2)
C11 C16 1.467(2)
C12 C13 1.372(2)
C12 C14 1.503(2)
C13 H13A 0.9300
C14 C15 1.509(2)
C14 H14A 0.9700
C14 H14B 0.9700
C15 C20 1.369(2)
C15 C16 1.416(2)
C16 C17 1.386(2)
C17 C18 1.393(2)
C17 H17A 0.9300
C18 C19 1.414(2)
C19 C20 1.396(2)
C19 C21 1.426(2)
C20 H20A 0.9300
C21 C22 1.348(2)
C21 H21A 0.9300
C22 C23 1.502(3)
C23 C24 1.523(3)
C23 H23A 0.9700
C23 H23B 0.9700
C24 C25 1.509(3)
C24 H24A 0.9700
C24 H24B 0.9700
C25 C26 1.509(3)
C25 H25A 0.9700
C25 H25B 0.9700
C26 C27 1.511(3)
C26 H26A 0.9700
C26 H26B 0.9700
C27 H27A 0.9600
C27 H27B 0.9600
C27 H27C 0.9600

loop_
_geom_torsion_atom_site_label_1
_geom_torsion_atom_site_label_2
_geom_torsion_atom_site_label_3
_geom_torsion_atom_site_label_4
_geom_torsion
C1 C2 C3 C4 -176.36(19)
C2 C3 C4 C5 179.32(17)
C3 C4 C5 C6 -178.49(16)
C4 C5 C6 C7 -9.5(3)
C4 C5 C6 S1 171.34(13)
C9 S1 C6 C7 -0.44(15)
C9 S1 C6 C5 178.84(15)
C5 C6 C7 C8 -179.03(18)
S1 C6 C7 C8 0.1(2)
C6 C7 C8 C13 -179.49(18)
C6 C7 C8 C9 0.3(2)
C13 C8 C9 C10 -0.4(3)
C7 C8 C9 C10 179.72(16)
C13 C8 C9 S1 179.20(13)
C7 C8 C9 S1 -0.66(19)
C6 S1 C9 C10 -179.78(17)
C6 S1 C9 C8 0.63(14)
C8 C9 C10 C11 0.5(3)
S1 C9 C10 C11 -179.01(13)
C9 C10 C11 C12 0.2(3)
C9 C10 C11 C16 -179.78(17)
C10 C11 C12 C13 -1.1(3)
C16 C11 C12 C13 178.88(16)
C10 C11 C12 C14 179.17(16)
C16 C11 C12 C14 -0.84(19)
C11 C12 C13 C8 1.2(3)
C14 C12 C13 C8 -179.12(17)
C9 C8 C13 C12 -0.5(3)
C7 C8 C13 C12 179.35(18)
C13 C12 C14 C15 -179.58(18)
C11 C12 C14 C15 0.11(19)
C12 C14 C15 C20 -178.82(18)
C12 C14 C15 C16 0.69(19)
C20 C15 C16 C17 -2.0(3)
C14 C15 C16 C17 178.47(15)
C20 C15 C16 C11 178.34(16)
C14 C15 C16 C11 -1.2(2)
C10 C11 C16 C17 1.6(3)
C12 C11 C16 C17 -178.36(17)
C10 C11 C16 C15 -178.74(17)
C12 C11 C16 C15 1.28(19)
C15 C16 C17 C18 0.7(3)
C11 C16 C17 C18 -179.74(16)
C16 C17 C18 C19 1.2(3)
C16 C17 C18 S2 -178.54(13)
C22 S2 C18 C17 -179.51(17)
C22 S2 C18 C19 0.73(14)
C17 C18 C19 C20 -1.8(3)
S2 C18 C19 C20 178.00(13)
C17 C18 C19 C21 179.16(16)
S2 C18 C19 C21 -1.07(19)
C16 C15 C20 C19 1.4(3)
C14 C15 C20 C19 -179.16(17)
C18 C19 C20 C15 0.4(3)
C21 C19 C20 C15 179.33(17)
C20 C19 C21 C22 -177.99(18)
C18 C19 C21 C22 1.0(2)
C19 C21 C22 C23 179.10(17)
C19 C21 C22 S2 -0.4(2)
C18 S2 C22 C21 -0.20(15)
C18 S2 C22 C23 -179.74(15)
C21 C22 C23 C24 -6.1(3)
S2 C22 C23 C24 173.37(14)
C22 C23 C24 C25 -177.17(16)
C23 C24 C25 C26 -179.57(18)
C24 C25 C26 C27 -178.13(19)
